data_4325634
loop_
_publ_author_name
'Galina V. Romanenko'
'Ksenia Yu. Maryunina'
'Artem S. Bogomyakov'
'Renad Z. Sagdeev'
'Victor I. Ovcharenko'

_publ_section_title
;
 Relationship between the Thermally Induced Reorientations of Aromatic
 Solvate Molecules in Cu(hfac)2- Nitroxide Breathing Crystals and the
 Character of the Magnetic Anomaly
;
_journal_name_full 'Inorganic Chemistry'
_journal_page_first 6597
_journal_page_last 6609
_journal_paper_doi 10.1021/ic200444e
_journal_volume 50
_journal_year 2011
_chemical_formula_sum 'C28 H29 Cu F12 N4 O6'
_chemical_formula_weight 809.09
_chemical_name_systematic
; 
 ? 
;
_space_group_IT_number 2
_symmetry_cell_setting triclinic
_symmetry_space_group_name_Hall '-P 1'
_symmetry_space_group_name_H-M 'P -1'
_atom_sites_solution_hydrogens geom
_atom_sites_solution_primary direct
_atom_sites_solution_secondary difmap
_audit_creation_method SHELXL-97
_cell_angle_alpha 97.995(12)
_cell_angle_beta 107.280(12)
_cell_angle_gamma 101.479(12)
_cell_formula_units_Z 2
_cell_length_a 10.334(9)
_cell_length_b 12.978(11)
_cell_length_c 13.539(11)
_cell_measurement_reflns_used 2121
_cell_measurement_temperature 105(2)
_cell_measurement_theta_max 21.72
_cell_measurement_theta_min 2.20
_cell_volume 1661(2)
_computing_cell_refinement 'Bruker SMART'
_computing_data_collection 'Bruker SMART'
_computing_data_reduction 'Bruker SAINT'
_computing_molecular_graphics 'Bruker SHELXTL'
_computing_publication_material 'Bruker SHELXTL'
_computing_structure_refinement 'SHELXL-97 (Sheldrick, 1997)'
_computing_structure_solution 'SHELXS-97 (Sheldrick, 1990)'
_diffrn_ambient_temperature 105(2)
_diffrn_measured_fraction_theta_full 0.988
_diffrn_measured_fraction_theta_max 0.988
_diffrn_measurement_device_type 'CCD area detector'
_diffrn_measurement_method 'phi and omega scans'
_diffrn_radiation_monochromator graphite
_diffrn_radiation_source 'fine-focus sealed tube'
_diffrn_radiation_type MoK\a
_diffrn_radiation_wavelength 0.71073
_diffrn_reflns_av_R_equivalents 0.1664
_diffrn_reflns_av_sigmaI/netI 0.1676
_diffrn_reflns_limit_h_max 11
_diffrn_reflns_limit_h_min -11
_diffrn_reflns_limit_k_max 14
_diffrn_reflns_limit_k_min -14
_diffrn_reflns_limit_l_max 15
_diffrn_reflns_limit_l_min -15
_diffrn_reflns_number 12414
_diffrn_reflns_theta_full 23.46
_diffrn_reflns_theta_max 23.46
_diffrn_reflns_theta_min 2.04
_exptl_absorpt_coefficient_mu 0.772
_exptl_absorpt_correction_type none
_exptl_crystal_colour dark
_exptl_crystal_density_diffrn 1.618
_exptl_crystal_description prizm
_exptl_crystal_F_000 820
_refine_diff_density_max 1.569
_refine_diff_density_min -0.575
_refine_diff_density_rms 0.124
_refine_ls_extinction_method none
_refine_ls_goodness_of_fit_ref 1.112
_refine_ls_hydrogen_treatment constr
_refine_ls_matrix_type full
_refine_ls_number_parameters 502
_refine_ls_number_reflns 4850
_refine_ls_number_restraints 0
_refine_ls_restrained_S_all 1.112
_refine_ls_R_factor_all 0.1486
_refine_ls_R_factor_gt 0.1008
_refine_ls_shift/su_max 0.003
_refine_ls_shift/su_mean 0.000
_refine_ls_structure_factor_coef Fsqd
_refine_ls_weighting_details 'calc w=1/[\s^2^(Fo^2^)+(0.1138P)^2^+0.2355P] where P=(Fo^2^+2Fc^2^)/3'
_refine_ls_weighting_scheme calc
_refine_ls_wR_factor_gt 0.2343
_refine_ls_wR_factor_ref 0.2566
_reflns_number_gt 3079
_reflns_number_total 4850
_reflns_threshold_expression >2sigma(I)
_cod_data_source_file ic200444e_si_002_39.cif
_cod_data_source_block styr105
_cod_database_code 4325634

loop_
_symmetry_equiv_pos_as_xyz
'x, y, z'
'-x, -y, -z'

loop_
_atom_site_label
_atom_site_type_symbol
_atom_site_fract_x
_atom_site_fract_y
_atom_site_fract_z
_atom_site_U_iso_or_equiv
_atom_site_adp_type
_atom_site_occupancy
_atom_site_symmetry_multiplicity
_atom_site_calc_flag
_atom_site_refinement_flags
Cu1 Cu 0.5000 1.0000 -0.5000 0.0281(4) Uani 1 2 d S
O1 O 0.3354(6) 0.8709(5) -0.5413(5) 0.0391(16) Uani 1 1 d .
C1 C 0.1515(10) 0.7402(8) -0.5355(9) 0.047(3) Uani 1 1 d .
F1 F 0.2331(6) 0.6759(5) -0.5055(6) 0.073(2) Uani 1 1 d .
F2 F 0.084(3) 0.6933(19) -0.647(2) 0.084(9) Uani 0.50 1 d P
F3 F 0.0533(6) 0.7212(5) -0.4880(5) 0.0545(16) Uani 1 1 d .
F2A F 0.083(2) 0.7198(17) -0.6340(14) 0.043(5) Uani 0.50 1 d P
C2 C 0.2359(9) 0.8574(8) -0.5065(7) 0.036(2) Uani 1 1 d .
C3 C 0.1966(11) 0.9338(8) -0.4475(8) 0.044(3) Uani 1 1 d .
H3A H 0.1220 0.9093 -0.4222 0.053 Uiso 1 1 calc R
C4 C 0.2586(9) 1.0438(7) -0.4227(7) 0.036(2) Uani 1 1 d .
C5 C 0.2108(10) 1.1193(8) -0.3533(9) 0.047(3) Uani 1 1 d .
F4 F 0.1003(7) 1.0743(5) -0.3311(6) 0.079(2) Uani 1 1 d .
F5 F 0.3160(7) 1.1636(5) -0.2607(5) 0.0685(18) Uani 1 1 d .
F6 F 0.1801(7) 1.2010(5) -0.3991(6) 0.0702(19) Uani 1 1 d .
O2 O 0.3575(6) 1.0895(5) -0.4496(5) 0.0343(15) Uani 1 1 d .
Cu2 Cu 0.0000 0.5000 -1.0000 0.0301(4) Uani 1 2 d S
O3 O 0.1575(6) 0.4372(4) -0.9982(4) 0.0321(15) Uani 1 1 d .
C6 C 0.3168(9) 0.3642(7) -1.0555(7) 0.033(2) Uani 1 1 d .
F7 F 0.2603(6) 0.2624(4) -1.0626(5) 0.0509(15) Uani 1 1 d .
F8 F 0.4134(6) 0.4000(5) -0.9578(5) 0.0557(16) Uani 1 1 d .
F9 F 0.3873(6) 0.3692(4) -1.1241(4) 0.0502(15) Uani 1 1 d .
C7 C 0.2069(9) 0.4303(7) -1.0733(7) 0.033(2) Uani 1 1 d .
C8 C 0.1770(10) 0.4706(7) -1.1608(7) 0.036(2) Uani 1 1 d .
H8A H 0.2259 0.4583 -1.2088 0.043 Uiso 1 1 calc R
C9 C 0.0743(9) 0.5316(7) -1.1853(7) 0.030(2) Uani 1 1 d .
C10 C 0.0469(11) 0.5763(8) -1.2832(8) 0.043(3) Uani 1 1 d .
F10 F -0.0901(7) 0.5666(5) -1.3319(5) 0.0620(17) Uani 1 1 d .
F11 F 0.113(2) 0.6792(15) -1.2694(15) 0.038(5) Uani 0.50 1 d P
F12 F 0.084(2) 0.5228(16) -1.3644(16) 0.043(6) Uani 0.50 1 d P
F10A F 0.096(3) 0.684(2) -1.250(2) 0.079(8) Uani 0.50 1 d P
F11A F 0.107(3) 0.537(2) -1.345(2) 0.104(10) Uani 0.50 1 d P
O4 O 0.0087(6) 0.5598(5) -1.1256(5) 0.0373(16) Uani 1 1 d .
O01 O 0.4574(6) 1.0172(5) -0.6515(4) 0.0320(15) Uani 1 1 d .
N1 N 0.3402(7) 1.0344(6) -0.7068(5) 0.0285(17) Uani 1 1 d .
C01 C 0.3304(9) 1.1456(7) -0.7248(7) 0.034(2) Uani 1 1 d .
C02 C 0.4112(11) 1.1677(7) -0.8012(7) 0.042(3) Uani 1 1 d .
H02A H 0.5119 1.1815 -0.7634 0.063 Uiso 1 1 calc R
H02B H 0.3918 1.2307 -0.8293 0.063 Uiso 1 1 calc R
H02C H 0.3817 1.1050 -0.8597 0.063 Uiso 1 1 calc R
C03 C 0.3983(11) 1.2283(7) -0.6202(8) 0.044(3) Uani 1 1 d .
H03A H 0.3412 1.2163 -0.5746 0.065 Uiso 1 1 calc R
H03B H 0.4048 1.3009 -0.6341 0.065 Uiso 1 1 calc R
H03C H 0.4924 1.2206 -0.5848 0.065 Uiso 1 1 calc R
C04 C 0.1711(9) 1.1265(7) -0.7744(7) 0.034(2) Uani 1 1 d .
C05 C 0.1213(11) 1.1850(8) -0.8607(8) 0.047(3) Uani 1 1 d .
H05A H 0.1451 1.2622 -0.8305 0.070 Uiso 1 1 calc R
H05B H 0.0195 1.1583 -0.8943 0.070 Uiso 1 1 calc R
H05C H 0.1669 1.1726 -0.9137 0.070 Uiso 1 1 calc R
C06 C 0.0965(10) 1.1402(7) -0.6916(7) 0.039(2) Uani 1 1 d .
H06A H 0.1186 1.2166 -0.6586 0.058 Uiso 1 1 calc R
H06B H 0.1287 1.0998 -0.6372 0.058 Uiso 1 1 calc R
H06C H -0.0050 1.1129 -0.7265 0.058 Uiso 1 1 calc R
N2 N 0.1286(8) 1.0072(6) -0.8204(6) 0.0334(18) Uani 1 1 d .
O02 O 0.0064(7) 0.9598(5) -0.8863(5) 0.0409(16) Uani 1 1 d .
C07 C 0.2293(10) 0.9593(7) -0.7742(7) 0.034(2) Uani 1 1 d .
C08 C 0.2194(10) 0.8456(7) -0.7995(7) 0.034(2) Uani 1 1 d .
C09 C 0.1083(9) 0.7636(7) -0.8725(7) 0.035(2) Uani 1 1 d .
H09B H 0.0223 0.7747 -0.9138 0.042 Uiso 1 1 calc R
N3 N 0.1384(8) 0.6682(6) -0.8765(6) 0.0342(18) Uani 1 1 d .
N4 N 0.2709(7) 0.6894(5) -0.8039(5) 0.0281(17) Uani 1 1 d .
C041 C 0.3377(9) 0.5993(7) -0.7852(7) 0.033(2) Uani 1 1 d .
H04A H 0.3751 0.5818 -0.8431 0.040 Uiso 1 1 calc R
H04B H 0.2647 0.5352 -0.7889 0.040 Uiso 1 1 calc R
C042 C 0.4550(9) 0.6210(7) -0.6808(7) 0.035(2) Uani 1 1 d .
H04C H 0.5284 0.6855 -0.6756 0.042 Uiso 1 1 calc R
H04D H 0.4183 0.6358 -0.6220 0.042 Uiso 1 1 calc R
C043 C 0.5182(10) 0.5261(7) -0.6706(7) 0.040(2) Uani 1 1 d .
H04E H 0.4446 0.4627 -0.6736 0.048 Uiso 1 1 calc R
H04F H 0.5498 0.5096 -0.7319 0.048 Uiso 1 1 calc R
C044 C 0.6385(11) 0.5430(8) -0.5717(8) 0.048(3) Uani 1 1 d .
H04G H 0.6600 0.4740 -0.5626 0.072 Uiso 1 1 calc R
H04H H 0.6144 0.5735 -0.5112 0.072 Uiso 1 1 calc R
H04I H 0.7204 0.5927 -0.5761 0.072 Uiso 1 1 calc R
C010 C 0.3240(8) 0.7947(6) -0.7551(5) 0.031(2) Uani 1 1 d .
H01A H 0.4128 0.8270 -0.7023 0.038 Uiso 1 1 calc R
C1S C -0.5413(8) 0.9669(6) -1.0070(5) 0.077(9) Uani 0.50 1 d PR
C2S C -0.5711(8) 1.0499(6) -1.0573(5) 0.044(6) Uani 0.50 1 d PR
H2SA H -0.6648 1.0441 -1.1022 0.052 Uiso 0.50 1 d PR
C3S C -0.4653(8) 1.1414(6) -1.0425(5) 0.076(8) Uani 0.50 1 d PR
H3SA H -0.4859 1.1987 -1.0773 0.091 Uiso 0.50 1 d PR
C4S C -0.3296(8) 1.1498(6) -0.9775(5) 0.073(10) Uani 0.50 1 d PR
H4SA H -0.2566 1.2130 -0.9672 0.087 Uiso 0.50 1 d PR
C5S C -0.2998(8) 1.0668(6) -0.9272(5) 0.074(9) Uani 0.50 1 d PR
H5SA H -0.2061 1.0726 -0.8822 0.089 Uiso 0.50 1 d PR
C6S C -0.4056(8) 0.9753(6) -0.9419(5) 0.17(3) Uani 0.50 1 d PR
H6SA H -0.3851 0.9180 -0.9072 0.205 Uiso 0.50 1 d PR
C7S C -0.6618(8) 0.8750(6) -1.0396(5) 0.096(15) Uani 0.50 1 d PR
H7SA H -0.7524 0.8808 -1.0807 0.116 Uiso 0.50 1 d PR
C8S C -0.6453(8) 0.7809(6) -1.0115(5) 0.084(10) Uani 0.50 1 d PR
H8SA H -0.5602 0.7759 -0.9730 0.101 Uiso 0.50 1 d PR
H8SB H -0.7195 0.7235 -1.0314 0.101 Uiso 0.50 1 d PR

loop_
_atom_site_aniso_label
_atom_site_aniso_U_11
_atom_site_aniso_U_22
_atom_site_aniso_U_33
_atom_site_aniso_U_23
_atom_site_aniso_U_13
_atom_site_aniso_U_12
Cu1 0.0230(9) 0.0318(8) 0.0271(8) -0.0046(7) 0.0099(7) 0.0065(7)
O1 0.036(4) 0.042(4) 0.038(4) -0.006(3) 0.017(3) 0.009(3)
C1 0.030(6) 0.057(7) 0.059(7) 0.003(6) 0.025(6) 0.013(5)
F1 0.048(4) 0.046(4) 0.128(6) 0.014(4) 0.031(4) 0.018(3)
F2 0.124(16) 0.029(11) 0.080(15) -0.032(9) 0.038(12) 0.003(9)
F3 0.051(4) 0.050(3) 0.061(4) -0.002(3) 0.027(3) 0.007(3)
F2A 0.060(10) 0.032(11) 0.011(7) -0.029(7) 0.007(6) -0.020(8)
C2 0.021(5) 0.049(6) 0.028(5) 0.003(4) 0.001(4) 0.001(4)
C3 0.053(7) 0.046(6) 0.043(6) 0.008(5) 0.020(5) 0.024(5)
C4 0.020(5) 0.043(6) 0.040(5) 0.013(5) 0.008(4) -0.001(4)
C5 0.030(6) 0.048(6) 0.063(7) 0.000(6) 0.021(6) 0.012(5)
F4 0.071(4) 0.052(4) 0.125(6) -0.007(4) 0.069(4) 0.005(3)
F5 0.065(4) 0.069(4) 0.063(4) -0.015(3) 0.019(4) 0.023(3)
F6 0.074(5) 0.053(4) 0.100(5) 0.020(4) 0.038(4) 0.034(3)
O2 0.025(4) 0.042(4) 0.033(3) 0.001(3) 0.008(3) 0.010(3)
Cu2 0.0301(9) 0.0316(8) 0.0296(8) -0.0059(7) 0.0147(7) 0.0117(7)
O3 0.035(4) 0.030(3) 0.030(3) -0.012(3) 0.014(3) 0.013(3)
C6 0.026(5) 0.036(5) 0.039(5) -0.002(4) 0.014(5) 0.014(4)
F7 0.062(4) 0.038(3) 0.070(4) 0.007(3) 0.041(3) 0.026(3)
F8 0.045(4) 0.061(4) 0.057(4) -0.011(3) 0.008(3) 0.034(3)
F9 0.054(4) 0.051(3) 0.064(4) 0.009(3) 0.039(3) 0.026(3)
C7 0.024(5) 0.034(5) 0.030(5) -0.015(4) 0.013(4) -0.004(4)
C8 0.044(6) 0.034(5) 0.043(6) 0.001(4) 0.034(5) 0.014(4)
C9 0.031(5) 0.030(5) 0.034(5) -0.004(4) 0.021(4) 0.010(4)
C10 0.055(7) 0.040(6) 0.044(6) 0.003(5) 0.030(6) 0.022(5)
F10 0.055(4) 0.085(5) 0.046(3) 0.008(3) 0.015(3) 0.025(3)
F11 0.052(9) 0.029(8) 0.026(7) -0.001(5) 0.018(7) -0.005(7)
F12 0.056(9) 0.049(9) 0.027(8) 0.001(6) 0.020(7) 0.010(8)
F10A 0.131(16) 0.082(14) 0.089(15) 0.054(11) 0.083(12) 0.076(12)
F11A 0.17(2) 0.16(2) 0.061(13) 0.039(12) 0.080(14) 0.140(18)
O4 0.035(4) 0.028(3) 0.044(4) -0.010(3) 0.014(3) 0.007(3)
O01 0.031(4) 0.038(3) 0.027(3) -0.005(3) 0.014(3) 0.008(3)
N1 0.021(4) 0.032(4) 0.030(4) -0.001(3) 0.008(4) 0.008(3)
C01 0.033(5) 0.031(5) 0.036(5) -0.002(4) 0.015(5) 0.007(4)
C02 0.053(7) 0.033(5) 0.042(5) -0.004(4) 0.019(5) 0.016(5)
C03 0.061(7) 0.019(5) 0.049(6) -0.001(4) 0.018(5) 0.013(4)
C04 0.030(5) 0.029(5) 0.038(5) -0.012(4) 0.010(4) 0.009(4)
C05 0.055(7) 0.038(6) 0.054(6) 0.007(5) 0.028(6) 0.015(5)
C06 0.041(6) 0.041(5) 0.046(5) 0.002(4) 0.030(5) 0.020(4)
N2 0.029(5) 0.035(4) 0.035(4) -0.002(4) 0.010(4) 0.012(4)
O02 0.036(4) 0.041(4) 0.041(4) -0.004(3) 0.010(3) 0.016(3)
C07 0.039(6) 0.030(5) 0.034(5) -0.009(4) 0.022(5) 0.007(4)
C08 0.038(6) 0.033(5) 0.029(5) -0.001(4) 0.014(5) 0.005(4)
C09 0.024(5) 0.038(5) 0.034(5) -0.006(4) 0.008(4) 0.002(4)
N3 0.034(5) 0.028(4) 0.038(4) -0.004(3) 0.011(4) 0.012(3)
N4 0.033(4) 0.026(4) 0.024(4) -0.003(3) 0.008(4) 0.011(3)
C041 0.031(5) 0.033(5) 0.032(5) -0.012(4) 0.007(4) 0.020(4)
C042 0.030(5) 0.037(5) 0.043(5) 0.006(4) 0.013(5) 0.018(4)
C043 0.047(6) 0.037(5) 0.045(6) 0.003(5) 0.024(5) 0.020(5)
C044 0.049(7) 0.050(6) 0.045(6) -0.001(5) 0.010(5) 0.031(5)
C010 0.034(5) 0.035(5) 0.027(5) -0.003(4) 0.013(4) 0.013(4)
C1S 0.11(2) 0.049(18) 0.12(2) 0.005(17) 0.09(2) 0.038(15)
C2S 0.009(10) 0.087(16) 0.028(12) -0.011(12) -0.005(9) 0.031(11)
C3S 0.077(19) 0.14(3) 0.038(13) 0.017(15) 0.038(14) 0.052(18)
C4S 0.045(17) 0.14(3) 0.063(17) 0.036(19) 0.034(14) 0.052(18)
C5S 0.057(17) 0.12(3) 0.042(15) -0.005(15) 0.022(13) 0.013(17)
C6S 0.11(3) 0.12(3) 0.25(6) -0.10(4) 0.11(4) -0.04(3)
C7S 0.12(3) 0.11(3) 0.014(13) -0.005(17) 0.003(17) -0.02(2)
C8S 0.07(2) 0.11(3) 0.08(2) -0.011(19) 0.043(17) 0.030(18)

loop_
_atom_type_symbol
_atom_type_description
_atom_type_scat_dispersion_real
_atom_type_scat_dispersion_imag
_atom_type_scat_source
C C 0.0033 0.0016 'International Tables Vol C Tables 4.2.6.8 and 6.1.1.4'
H H 0.0000 0.0000 'International Tables Vol C Tables 4.2.6.8 and 6.1.1.4'
N N 0.0061 0.0033 'International Tables Vol C Tables 4.2.6.8 and 6.1.1.4'
O O 0.0106 0.0060 'International Tables Vol C Tables 4.2.6.8 and 6.1.1.4'
F F 0.0171 0.0103 'International Tables Vol C Tables 4.2.6.8 and 6.1.1.4'
Cu Cu 0.3201 1.2651 'International Tables Vol C Tables 4.2.6.8 and 6.1.1.4'

loop_
_geom_angle_atom_site_label_1
_geom_angle_atom_site_label_2
_geom_angle_atom_site_label_3
_geom_angle
_geom_angle_site_symmetry_1
_geom_angle_site_symmetry_3
O1 Cu1 O1 180.0(5) . 2_674
O1 Cu1 O01 88.3(2) . 2_674
O1 Cu1 O01 91.7(2) 2_674 2_674
O1 Cu1 O01 91.7(2) . .
O1 Cu1 O01 88.3(2) 2_674 .
O01 Cu1 O01 179.999(1) 2_674 .
O1 Cu1 O2 95.5(2) . 2_674
O1 Cu1 O2 84.5(2) 2_674 2_674
O01 Cu1 O2 100.5(2) 2_674 2_674
O01 Cu1 O2 79.5(2) . 2_674
O1 Cu1 O2 84.5(2) . .
O1 Cu1 O2 95.5(2) 2_674 .
O01 Cu1 O2 79.5(2) 2_674 .
O01 Cu1 O2 100.5(2) . .
O2 Cu1 O2 179.999(1) 2_674 .
C2 O1 Cu1 127.9(6) . .
F2A C1 F1 115.1(14) . .
F2A C1 F3 105.2(13) . .
F1 C1 F3 105.1(9) . .
F2A C1 F2 14(2) . .
F1 C1 F2 101.6(14) . .
F3 C1 F2 107.8(15) . .
F2A C1 C2 106.8(12) . .
F1 C1 C2 111.2(8) . .
F3 C1 C2 113.6(8) . .
F2 C1 C2 116.4(14) . .
O1 C2 C3 128.1(9) . .
O1 C2 C1 112.5(8) . .
C3 C2 C1 119.3(9) . .
C2 C3 C4 124.6(9) . .
O2 C4 C3 126.1(9) . .
O2 C4 C5 114.0(8) . .
C3 C4 C5 119.9(8) . .
F4 C5 F6 107.0(8) . .
F4 C5 F5 107.7(9) . .
F6 C5 F5 106.7(8) . .
F4 C5 C4 114.9(8) . .
F6 C5 C4 110.7(8) . .
F5 C5 C4 109.5(8) . .
C4 O2 Cu1 122.0(6) . .
O3 Cu2 O3 179.998(3) 2_563 .
O3 Cu2 O4 92.0(2) 2_563 2_563
O3 Cu2 O4 88.0(2) . 2_563
O3 Cu2 O4 88.0(2) 2_563 .
O3 Cu2 O4 92.0(2) . .
O4 Cu2 O4 179.999(2) 2_563 .
O3 Cu2 N3 96.3(2) 2_563 2_563
O3 Cu2 N3 83.7(2) . 2_563
O4 Cu2 N3 93.2(2) 2_563 2_563
O4 Cu2 N3 86.8(2) . 2_563
O3 Cu2 N3 83.7(2) 2_563 .
O3 Cu2 N3 96.3(2) . .
O4 Cu2 N3 86.8(2) 2_563 .
O4 Cu2 N3 93.2(2) . .
N3 Cu2 N3 180.0(2) 2_563 .
C7 O3 Cu2 123.4(6) . .
F7 C6 F9 107.6(7) . .
F7 C6 F8 106.4(8) . .
F9 C6 F8 106.5(7) . .
F7 C6 C7 112.0(7) . .
F9 C6 C7 113.0(8) . .
F8 C6 C7 111.0(7) . .
O3 C7 C8 129.9(9) . .
O3 C7 C6 111.3(8) . .
C8 C7 C6 118.8(7) . .
C7 C8 C9 122.9(8) . .
O4 C9 C8 125.1(8) . .
O4 C9 C10 114.0(8) . .
C8 C9 C10 120.6(7) . .
F11A C10 F11 96.9(18) . .
F11A C10 F10A 112(2) . .
F11 C10 F10A 15.5(19) . .
F11A C10 F10 113.4(15) . .
F11 C10 F10 107.2(13) . .
F10A C10 F10 101.4(14) . .
F11A C10 F12 11.9(18) . .
F11 C10 F12 103.8(13) . .
F10A C10 F12 119.3(16) . .
F10 C10 F12 101.9(11) . .
F11A C10 C9 110.5(15) . .
F11 C10 C9 115.1(11) . .
F10A C10 C9 106.0(14) . .
F10 C10 C9 112.7(8) . .
F12 C10 C9 114.8(12) . .
C9 O4 Cu2 124.6(6) . .
N1 O01 Cu1 123.3(4) . .
O01 N1 C07 125.7(7) . .
O01 N1 C01 121.4(6) . .
C07 N1 C01 110.8(7) . .
N1 C01 C03 110.2(7) . .
N1 C01 C02 104.8(7) . .
C03 C01 C02 110.7(7) . .
N1 C01 C04 100.6(7) . .
C03 C01 C04 115.4(7) . .
C02 C01 C04 114.2(8) . .
C05 C04 N2 109.3(7) . .
C05 C04 C01 116.4(8) . .
N2 C04 C01 100.9(7) . .
C05 C04 C06 110.9(8) . .
N2 C04 C06 104.8(7) . .
C01 C04 C06 113.3(7) . .
O02 N2 C07 126.5(7) . .
O02 N2 C04 122.0(7) . .
C07 N2 C04 111.1(7) . .
N1 C07 N2 109.3(8) . .
N1 C07 C08 126.0(9) . .
N2 C07 C08 124.6(8) . .
C09 C08 C010 105.7(8) . .
C09 C08 C07 128.7(9) . .
C010 C08 C07 125.6(8) . .
N3 C09 C08 111.7(8) . .
C09 N3 N4 104.4(7) . .
C09 N3 Cu2 127.1(6) . .
N4 N3 Cu2 128.2(5) . .
C010 N4 N3 113.2(6) . .
C010 N4 C041 127.6(7) . .
N3 N4 C041 119.3(6) . .
N4 C041 C042 115.0(7) . .
C043 C042 C041 110.9(8) . .
C044 C043 C042 114.1(8) . .
N4 C010 C08 105.1(7) . .
C1S C1S C6S 76.9(9) 2_473 2_473
C1S C1S C2S 71.8(9) 2_473 2_473
C6S C1S C2S 148.6(13) 2_473 2_473
C1S C1S C2S 63.3(8) 2_473 .
C6S C1S C2S 13.6(7) 2_473 .
C2S C1S C2S 135.0(6) 2_473 .
C1S C1S C6S 56.7(8) 2_473 .
C6S C1S C6S 133.6(7) 2_473 .
C2S C1S C6S 15.0(6) 2_473 .
C2S C1S C6S 120.0 . .
C1S C1S C7S 173.2(7) 2_473 .
C6S C1S C7S 98.2(7) 2_473 .
C2S C1S C7S 113.1(6) 2_473 .
C2S C1S C7S 111.7 . .
C6S C1S C7S 128.1 . .
C1S C1S C5S 135.9(12) 2_473 2_473
C6S C1S C5S 59.0(6) 2_473 2_473
C2S C1S C5S 152.3(11) 2_473 2_473
C2S C1S C5S 72.6(5) . 2_473
C6S C1S C5S 167.4(5) . 2_473
C7S C1S C5S 39.4(5) . 2_473
C1S C1S C3S 126.5(12) 2_473 2_473
C6S C1S C3S 156.6(12) 2_473 2_473
C2S C1S C3S 54.8(5) 2_473 2_473
C2S C1S C3S 170.2(5) . 2_473
C6S C1S C3S 69.8(5) . 2_473
C7S C1S C3S 58.6(5) . 2_473
C5S C1S C3S 97.6(8) 2_473 2_473
C1S C1S C4S 174.8(13) 2_473 2_473
C6S C1S C4S 108.4(10) 2_473 2_473
C2S C1S C4S 103.0(9) 2_473 2_473
C2S C1S C4S 121.9(5) . 2_473
C6S C1S C4S 118.1(5) . 2_473
C7S C1S C4S 11.3(5) . 2_473
C5S C1S C4S 49.3(4) 2_473 2_473
C3S C1S C4S 48.2(4) 2_473 2_473
C6S C2S C1S 96(2) 2_473 2_473
C6S C2S C1S 51(2) 2_473 .
C1S C2S C1S 45.0(6) 2_473 .
C6S C2S C3S 171(2) 2_473 .
C1S C2S C3S 75.0(6) 2_473 .
C1S C2S C3S 120.0 . .
C6S C2S C5S 7.4(19) 2_473 2_473
C1S C2S C5S 103.0(9) 2_473 2_473
C1S C2S C5S 58.1(5) . 2_473
C3S C2S C5S 178.1(5) . 2_473
C8S C3S C4S 43.5(6) 2_473 .
C8S C3S C2S 155.6(6) 2_473 .
C4S C3S C2S 120.0 . .
C8S C3S C7S 56.7(6) 2_473 2_473
C4S C3S C7S 16.3(5) . 2_473
C2S C3S C7S 104.4(5) . 2_473
C8S C3S C1S 110.1(9) 2_473 2_473
C4S C3S C1S 69.8(5) . 2_473
C2S C3S C1S 50.2(5) . 2_473
C7S C3S C1S 54.3(5) 2_473 2_473
C8S C3S C6S 154.0(10) 2_473 2_473
C4S C3S C6S 118.1(5) . 2_473
C2S C3S C6S 1.9(5) . 2_473
C7S C3S C6S 102.4(8) 2_473 2_473
C1S C3S C6S 48.3(4) 2_473 2_473
C7S C4S C8S 138(2) 2_473 2_473
C7S C4S C5S 25.9(19) 2_473 .
C8S C4S C5S 159.2(7) 2_473 .
C7S C4S C3S 100(2) 2_473 .
C8S C4S C3S 63.6(8) 2_473 .
C5S C4S C3S 120.0 . .
C7S C4S C1S 41.0(16) 2_473 2_473
C8S C4S C1S 121.1(12) 2_473 2_473
C5S C4S C1S 58.1(5) . 2_473
C3S C4S C1S 61.9(5) . 2_473
C7S C5S C4S 10.7(8) 2_473 .
C7S C5S C6S 111.8(8) 2_473 .
C4S C5S C6S 120.0 . .
C7S C5S C1S 64.7(8) 2_473 2_473
C4S C5S C1S 72.6(5) . 2_473
C6S C5S C1S 47.4(5) . 2_473
C7S C5S C2S 113.7(11) 2_473 2_473
C4S C5S C2S 121.9(5) . 2_473
C6S C5S C2S 1.9(5) . 2_473
C1S C5S C2S 49.3(4) 2_473 2_473
C2S C6S C1S 116(3) 2_473 2_473
C2S C6S C5S 171(2) 2_473 .
C1S C6S C5S 73.6(7) 2_473 .
C2S C6S C1S 69(2) 2_473 .
C1S C6S C1S 46.4(7) 2_473 .
C5S C6S C1S 120.0 . .
C2S C6S C3S 7.5(19) 2_473 2_473
C1S C6S C3S 108.4(10) 2_473 2_473
C5S C6S C3S 178.1(5) . 2_473
C1S C6S C3S 61.9(5) . 2_473
C2S C6S C7S 161(3) 2_473 2_473
C1S C6S C7S 45.7(5) 2_473 2_473
C5S C6S C7S 28.1(4) . 2_473
C1S C6S C7S 92.0(4) . 2_473
C3S C6S C7S 153.8(9) 2_473 2_473
C4S C7S C5S 143(3) 2_473 2_473
C4S C7S C8S 29.4(18) 2_473 .
C5S C7S C8S 164.6(8) 2_473 .
C4S C7S C1S 127.7(19) 2_473 .
C5S C7S C1S 75.8(8) 2_473 .
C8S C7S C1S 119.4 . .
C4S C7S C3S 64.2(18) 2_473 2_473
C5S C7S C3S 141.9(13) 2_473 2_473
C8S C7S C3S 53.4(5) . 2_473
C1S C7S C3S 67.1(5) . 2_473
C4S C7S C6S 156(2) 2_473 2_473
C5S C7S C6S 40.1(6) 2_473 2_473
C8S C7S C6S 154.6(4) . 2_473
C1S C7S C6S 36.1(4) . 2_473
C3S C7S C6S 103.2(8) 2_473 2_473
C4S C8S C3S 72.9(9) 2_473 2_473
C4S C8S C7S 12.2(8) 2_473 .
C3S C8S C7S 69.8(6) 2_473 .

loop_
_geom_bond_atom_site_label_1
_geom_bond_atom_site_label_2
_geom_bond_distance
_geom_bond_site_symmetry_2
Cu1 O1 2.014(6) .
Cu1 O1 2.014(6) 2_674
Cu1 O01 2.020(6) 2_674
Cu1 O01 2.020(6) .
Cu1 O2 2.245(6) 2_674
Cu1 O2 2.245(6) .
O1 C2 1.244(10) .
C1 F2A 1.27(2) .
C1 F1 1.321(12) .
C1 F3 1.355(10) .
C1 F2 1.45(3) .
C1 C2 1.526(14) .
C2 C3 1.385(13) .
C3 C4 1.392(13) .
C4 O2 1.252(10) .
C4 C5 1.517(14) .
C5 F4 1.313(11) .
C5 F6 1.345(12) .
C5 F5 1.350(12) .
Cu2 O3 1.956(6) 2_563
Cu2 O3 1.956(6) .
Cu2 O4 1.982(6) 2_563
Cu2 O4 1.982(6) .
Cu2 N3 2.435(7) 2_563
Cu2 N3 2.435(7) .
O3 C7 1.266(10) .
C6 F7 1.312(10) .
C6 F9 1.341(10) .
C6 F8 1.350(10) .
C6 C7 1.538(13) .
C7 C8 1.338(13) .
C8 C9 1.437(12) .
C9 O4 1.261(10) .
C9 C10 1.493(13) .
C10 F11A 1.29(3) .
C10 F11 1.33(2) .
C10 F10A 1.34(3) .
C10 F10 1.345(11) .
C10 F12 1.41(2) .
O01 N1 1.302(9) .
N1 C07 1.335(11) .
N1 C01 1.514(11) .
C01 C03 1.528(12) .
C01 C02 1.534(12) .
C01 C04 1.535(13) .
C04 C05 1.500(13) .
C04 N2 1.509(11) .
C04 C06 1.548(12) .
N2 O02 1.280(9) .
N2 C07 1.355(12) .
C07 C08 1.444(13) .
C08 C09 1.405(12) .
C08 C010 1.407(12) .
C09 N3 1.333(11) .
N3 N4 1.375(10) .
N4 C010 1.356(10) .
N4 C041 1.486(10) .
C041 C042 1.511(12) .
C042 C043 1.510(12) .
C043 C044 1.485(13) .
C1S C1S 1.034(15) 2_473
C1S C6S 1.193(15) 2_473
C1S C2S 1.307(15) 2_473
C1S C2S 1.3899 .
C1S C6S 1.3901 .
C1S C7S 1.4504 .
C1S C5S 1.555(15) 2_473
C1S C3S 1.644(14) 2_473
C1S C4S 1.749(15) 2_473
C2S C6S 0.362(15) 2_473
C2S C1S 1.307(15) 2_473
C2S C3S 1.3900 .
C2S C5S 1.749(15) 2_473
C3S C8S 1.303(15) 2_473
C3S C4S 1.3900 .
C3S C7S 1.523(15) 2_473
C3S C1S 1.644(14) 2_473
C3S C6S 1.749(15) 2_473
C4S C7S 0.432(14) 2_473
C4S C8S 1.002(14) 2_473
C4S C5S 1.3899 .
C4S C1S 1.749(15) 2_473
C5S C7S 1.018(14) 2_473
C5S C6S 1.3900 .
C5S C1S 1.555(15) 2_473
C5S C2S 1.749(15) 2_473
C6S C2S 0.363(15) 2_473
C6S C1S 1.193(15) 2_473
C6S C3S 1.749(15) 2_473
C6S C7S 2.005(14) 2_473
C7S C4S 0.432(14) 2_473
C7S C5S 1.018(14) 2_473
C7S C8S 1.3562 .
C7S C3S 1.523(15) 2_473
C7S C6S 2.005(14) 2_473
C8S C4S 1.002(14) 2_473
C8S C3S 1.303(15) 2_473
